data_2021775
loop_
_publ_author_name
'Vicentes, Daniel E.'
'Rodr\'iguez, Ricaurte'
'Ochoa, Patricia'
'Cobo, Justo'
'Glidewell, Christopher'

_publ_section_title
;
 A concise and efficient synthesis of amino-substituted
 (1<i>H</i>-benzo[<i>d</i>]imidazol-1-yl)pyrimidine hybrids: synthetic
 sequence and the molecular and supramolecular structures of six examples
;
_journal_coeditor_code OV3133
_journal_issue 10
_journal_name_full 'Acta Crystallographica Section C'
_journal_page_first
;
;
_journal_paper_doi 10.1107/S2053229619012087
_journal_volume 75
_journal_year 2019
_chemical_formula_iupac 'C27 H26 N6 O3'
_chemical_formula_moiety 'C27 H26 N6 O3'
_chemical_formula_sum 'C27 H26 N6 O3'
_chemical_formula_weight 482.54
_chemical_name_systematic
6-Methoxy-<i>N</i>^5^-(4-methoxybenzyl)-4-[2-(4-methoxyphenyl)-1<i>H</i>-benzo[<i>d</i>]imidazol-1-yl]pyrimidine-2,5-diamine
_space_group_crystal_system monoclinic
_space_group_IT_number 14
_space_group_name_Hall '-P 2ybc'
_space_group_name_H-M_alt 'P 1 21/c 1'
_symmetry_space_group_name_Hall '-P 2ybc'
_symmetry_space_group_name_H-M 'P 1 21/c 1'
_atom_sites_solution_hydrogens mixed
_atom_sites_solution_primary difmap
_audit_creation_method SHELXL2014
_cell_angle_alpha 90
_cell_angle_beta 91.581(3)
_cell_angle_gamma 90
_cell_formula_units_Z 4
_cell_length_a 15.8911(13)
_cell_length_b 9.6209(7)
_cell_length_c 15.9244(11)
_cell_measurement_reflns_used 6049
_cell_measurement_temperature 100(2)
_cell_measurement_theta_max 28.322
_cell_measurement_theta_min 2.474
_cell_volume 2433.7(3)
_computing_cell_refinement
;
SAINT (Bruker, 2017)
;
_computing_data_collection
;
APEX3 (Bruker, 2018)
;
_computing_data_reduction
;
SAINT (Bruker, 2017)
;
_computing_molecular_graphics
;
PLATON (Spek, 2009)
;
_computing_publication_material
;
SHELXL2014 (Sheldrick, 2015b) and PLATON (Spek, 2009)
;
_computing_structure_refinement
;
SHELXL2014 (Sheldrick, 2015b)
;
_computing_structure_solution
;
SHELXT2014 (Sheldrick, 2015a)
;
_diffrn_ambient_temperature 100(2)
_diffrn_measured_fraction_theta_full 0.998
_diffrn_measured_fraction_theta_max 0.998
_diffrn_measurement_device_type 'Bruker D8 Venture'
_diffrn_measurement_method '\f and \w scans'
_diffrn_radiation_monochromator 'multilayer mirror'
_diffrn_radiation_type MoK\a
_diffrn_radiation_wavelength 0.71073
_diffrn_reflns_av_R_equivalents 0.0507
_diffrn_reflns_av_unetI/netI 0.0221
_diffrn_reflns_limit_h_max 21
_diffrn_reflns_limit_h_min -21
_diffrn_reflns_limit_k_max 12
_diffrn_reflns_limit_k_min -12
_diffrn_reflns_limit_l_max 21
_diffrn_reflns_limit_l_min -21
_diffrn_reflns_number 66322
_diffrn_reflns_theta_full 25.242
_diffrn_reflns_theta_max 28.322
_diffrn_reflns_theta_min 2.474
_diffrn_source 'INCOATEC high brilliance microfocus sealed tube'
_diffrn_standards_decay_% 0
_diffrn_standards_interval_count 0
_diffrn_standards_interval_time 0
_diffrn_standards_number 0
_exptl_absorpt_coefficient_mu 0.089
_exptl_absorpt_correction_T_max 0.995
_exptl_absorpt_correction_T_min 0.959
_exptl_absorpt_correction_type multi-scan
_exptl_absorpt_process_details
;
(SADABS; Bruker, 2016)
;
_exptl_crystal_colour colourless
_exptl_crystal_density_diffrn 1.317
_exptl_crystal_description plate
_exptl_crystal_F_000 1016
_exptl_crystal_size_max 0.210
_exptl_crystal_size_mid 0.150
_exptl_crystal_size_min 0.060
_refine_diff_density_max 0.383
_refine_diff_density_min -0.285
_refine_ls_extinction_method none
_refine_ls_goodness_of_fit_ref 1.066
_refine_ls_hydrogen_treatment mixed
_refine_ls_matrix_type full
_refine_ls_number_parameters 337
_refine_ls_number_reflns 6049
_refine_ls_number_restraints 0
_refine_ls_restrained_S_all 1.066
_refine_ls_R_factor_all 0.0606
_refine_ls_R_factor_gt 0.0508
_refine_ls_shift/su_max 0.000
_refine_ls_shift/su_mean 0.000
_refine_ls_structure_factor_coef Fsqd
_refine_ls_weighting_details 'w=1/[\s^2^(Fo^2^)+(0.0494P)^2^+1.8990P] where P=(Fo^2^+2Fc^2^)/3'
_refine_ls_weighting_scheme calc
_refine_ls_wR_factor_gt 0.1227
_refine_ls_wR_factor_ref 0.1284
_reflns_number_gt 5172
_reflns_number_total 6049
_reflns_threshold_expression 'I > 2\s(I)'
_cod_data_source_file ov3133sup1.cif
_cod_data_source_block III
_cod_database_code 2021775
_shelx_space_group_comment
;
The symmetry employed for this shelxl refinement is uniquely defined
by the following loop, which should always be used as a source of
symmetry information in preference to the above space-group names.
They are only intended as comments.
;
_shelx_estimated_absorpt_t_min 0.982
_shelx_estimated_absorpt_t_max 0.995
_shelxl_version_number 2.014

loop_
_space_group_symop_operation_xyz
'x, y, z'
'-x, y+1/2, -z+1/2'
'-x, -y, -z'
'x, -y-1/2, z-1/2'

loop_
_atom_site_type_symbol
_atom_site_label
_atom_site_fract_x
_atom_site_fract_y
_atom_site_fract_z
_atom_site_U_iso_or_equiv
_atom_site_adp_type
_atom_site_calc_flag
_atom_site_occupancy
N N1 0.69672(8) 0.57588(13) 0.60730(8) 0.0183(3) Uani d 1
C C2 0.62603(9) 0.54024(14) 0.56163(9) 0.0182(3) Uani d 1
N N3 0.59642(8) 0.41021(12) 0.55319(8) 0.0181(3) Uani d 1
C C4 0.63921(9) 0.31034(14) 0.59488(9) 0.0170(3) Uani d 1
C C5 0.70884(9) 0.33344(15) 0.64651(9) 0.0183(3) Uani d 1
C C6 0.73466(9) 0.47496(15) 0.64820(9) 0.0184(3) Uani d 1
N N21 0.58499(9) 0.64311(14) 0.52100(10) 0.0262(3) Uani d 1
H H21A 0.5984(13) 0.730(2) 0.5321(13) 0.031 Uiso d 1
H H21B 0.5344(14) 0.628(2) 0.4999(13) 0.031 Uiso d 1
N N41 0.60482(8) 0.17383(12) 0.58461(8) 0.0178(3) Uani d 1
C C42 0.64158(9) 0.05602(14) 0.55215(9) 0.0184(3) Uani d 1
N N43 0.59730(8) -0.05674(13) 0.56527(8) 0.0212(3) Uani d 1
C C43A 0.52760(10) -0.01297(16) 0.60871(10) 0.0213(3) Uani d 1
C C44 0.45981(11) -0.08966(18) 0.63842(11) 0.0281(4) Uani d 1
H H44 0.4559 -0.1872 0.6297 0.034 Uiso calc 1
C C45 0.39908(12) -0.0185(2) 0.68070(12) 0.0334(4) Uani d 1
H H45 0.3519 -0.0679 0.7007 0.040 Uiso calc 1
C C46 0.40471(12) 0.1250(2) 0.69509(12) 0.0332(4) Uani d 1
H H46 0.3620 0.1698 0.7257 0.040 Uiso calc 1
C C47 0.47110(11) 0.20336(18) 0.66579(10) 0.0263(3) Uani d 1
H H47 0.4753 0.3006 0.6753 0.032 Uiso calc 1
C C47A 0.53085(9) 0.13064(16) 0.62174(9) 0.0198(3) Uani d 1
C C421 0.72194(10) 0.05637(15) 0.50931(10) 0.0200(3) Uani d 1
C C422 0.74991(10) 0.16830(15) 0.46289(10) 0.0207(3) Uani d 1
H H422 0.7161 0.2496 0.4585 0.025 Uiso calc 1
C C423 0.82631(10) 0.16390(16) 0.42272(10) 0.0228(3) Uani d 1
H H423 0.8446 0.2415 0.3912 0.027 Uiso calc 1
C C424 0.87557(10) 0.04543(17) 0.42907(11) 0.0263(3) Uani d 1
C C425 0.84799(11) -0.06908(18) 0.47422(13) 0.0319(4) Uani d 1
H H425 0.8816 -0.1507 0.4778 0.038 Uiso calc 1
C C426 0.77212(11) -0.06387(16) 0.51362(12) 0.0273(3) Uani d 1
H H426 0.7534 -0.1424 0.5441 0.033 Uiso calc 1
O O421 0.95281(8) 0.03106(14) 0.39365(9) 0.0356(3) Uani d 1
C C427 0.99011(12) 0.1535(2) 0.36183(13) 0.0364(4) Uani d 1
H H47A 0.9576 0.1857 0.3123 0.055 Uiso calc 1
H H47B 1.0480 0.1336 0.3461 0.055 Uiso calc 1
H H47C 0.9904 0.2260 0.4051 0.055 Uiso calc 1
N N51 0.75636(9) 0.23497(14) 0.69262(9) 0.0244(3) Uani d 1
H H51 0.7899(13) 0.280(2) 0.7264(13) 0.029 Uiso d 1
C C57 0.71527(11) 0.12267(17) 0.73915(11) 0.0258(3) Uani d 1
H H57A 0.6885 0.0561 0.6993 0.031 Uiso calc 1
H H57B 0.6710 0.1619 0.7747 0.031 Uiso calc 1
C C51 0.78076(10) 0.04907(16) 0.79344(10) 0.0225(3) Uani d 1
C C52 0.75966(10) -0.00917(16) 0.87007(10) 0.0233(3) Uani d 1
H H52 0.7029 -0.0060 0.8873 0.028 Uiso calc 1
C C53 0.82029(11) -0.07166(17) 0.92157(10) 0.0252(3) Uani d 1
H H53 0.8049 -0.1112 0.9736 0.030 Uiso calc 1
C C54 0.90386(10) -0.07676(16) 0.89735(10) 0.0233(3) Uani d 1
C C55 0.92575(11) -0.02100(17) 0.82077(10) 0.0257(3) Uani d 1
H H55 0.9825 -0.0243 0.8035 0.031 Uiso calc 1
C C56 0.86372(11) 0.04001(17) 0.76919(10) 0.0255(3) Uani d 1
H H56 0.8787 0.0762 0.7162 0.031 Uiso calc 1
O O541 0.96003(8) -0.13820(13) 0.95243(8) 0.0304(3) Uani d 1
C C541 1.04397(12) -0.1556(3) 0.92368(14) 0.0455(5) Uani d 1
H H54A 1.0424 -0.2077 0.8708 0.068 Uiso calc 1
H H54B 1.0775 -0.2068 0.9659 0.068 Uiso calc 1
H H54C 1.0694 -0.0642 0.9147 0.068 Uiso calc 1
O O61 0.80307(7) 0.50128(12) 0.69806(7) 0.0246(2) Uani d 1
C C61 0.82886(11) 0.64414(18) 0.70656(13) 0.0322(4) Uani d 1
H H61A 0.8466 0.6792 0.6521 0.048 Uiso calc 1
H H61B 0.8759 0.6506 0.7474 0.048 Uiso calc 1
H H61C 0.7816 0.6999 0.7260 0.048 Uiso calc 1

loop_
_atom_site_aniso_label
_atom_site_aniso_U_11
_atom_site_aniso_U_22
_atom_site_aniso_U_33
_atom_site_aniso_U_12
_atom_site_aniso_U_13
_atom_site_aniso_U_23
N1 0.0175(6) 0.0132(5) 0.0242(6) -0.0012(4) 0.0004(5) -0.0003(5)
C2 0.0200(7) 0.0121(6) 0.0224(7) 0.0002(5) -0.0017(5) -0.0002(5)
N3 0.0196(6) 0.0113(5) 0.0232(6) -0.0003(4) -0.0033(5) 0.0008(5)
C4 0.0195(7) 0.0113(6) 0.0202(7) 0.0000(5) 0.0000(5) -0.0002(5)
C5 0.0204(7) 0.0138(6) 0.0206(7) 0.0012(5) -0.0014(5) 0.0010(5)
C6 0.0166(6) 0.0171(7) 0.0214(7) -0.0006(5) 0.0001(5) -0.0015(5)
N21 0.0275(7) 0.0095(6) 0.0407(8) -0.0011(5) -0.0130(6) 0.0024(5)
N41 0.0190(6) 0.0121(6) 0.0222(6) -0.0003(5) -0.0013(5) 0.0014(5)
C42 0.0225(7) 0.0115(6) 0.0209(7) 0.0000(5) -0.0046(5) 0.0013(5)
N43 0.0242(6) 0.0133(6) 0.0259(6) -0.0029(5) -0.0027(5) 0.0025(5)
C43A 0.0235(7) 0.0187(7) 0.0214(7) -0.0025(6) -0.0043(6) 0.0036(6)
C44 0.0339(9) 0.0221(8) 0.0281(8) -0.0089(7) -0.0022(7) 0.0066(6)
C45 0.0328(9) 0.0357(10) 0.0321(9) -0.0126(8) 0.0060(7) 0.0078(7)
C46 0.0300(9) 0.0367(10) 0.0333(9) 0.0000(7) 0.0106(7) 0.0029(8)
C47 0.0295(8) 0.0225(8) 0.0270(8) -0.0003(6) 0.0025(6) 0.0021(6)
C47A 0.0203(7) 0.0193(7) 0.0195(7) -0.0031(6) -0.0029(5) 0.0051(5)
C421 0.0201(7) 0.0153(7) 0.0242(7) -0.0004(5) -0.0037(6) -0.0027(5)
C422 0.0234(7) 0.0149(7) 0.0238(7) 0.0022(6) -0.0024(6) -0.0024(5)
C423 0.0246(8) 0.0192(7) 0.0245(7) -0.0021(6) -0.0007(6) -0.0016(6)
C424 0.0215(8) 0.0228(8) 0.0347(9) -0.0007(6) 0.0017(6) -0.0081(7)
C425 0.0264(8) 0.0177(8) 0.0515(11) 0.0046(6) 0.0006(8) -0.0013(7)
C426 0.0256(8) 0.0149(7) 0.0414(9) 0.0004(6) -0.0013(7) 0.0020(6)
O421 0.0257(6) 0.0287(6) 0.0531(8) 0.0017(5) 0.0106(6) -0.0060(6)
C427 0.0328(9) 0.0358(10) 0.0410(10) -0.0007(8) 0.0123(8) -0.0044(8)
N51 0.0235(7) 0.0174(6) 0.0316(7) -0.0007(5) -0.0102(6) 0.0058(5)
C57 0.0274(8) 0.0215(7) 0.0282(8) 0.0011(6) -0.0039(6) 0.0066(6)
C51 0.0264(8) 0.0169(7) 0.0239(7) 0.0032(6) -0.0052(6) 0.0002(6)
C52 0.0236(7) 0.0181(7) 0.0282(8) 0.0011(6) -0.0005(6) 0.0005(6)
C53 0.0306(8) 0.0199(7) 0.0252(8) 0.0001(6) -0.0002(6) 0.0053(6)
C54 0.0270(8) 0.0171(7) 0.0255(7) 0.0024(6) -0.0056(6) 0.0033(6)
C55 0.0265(8) 0.0235(8) 0.0272(8) 0.0063(6) 0.0009(6) 0.0026(6)
C56 0.0323(9) 0.0234(8) 0.0209(7) 0.0052(6) 0.0004(6) 0.0034(6)
O541 0.0271(6) 0.0310(6) 0.0327(6) 0.0027(5) -0.0056(5) 0.0127(5)
C541 0.0280(9) 0.0642(14) 0.0442(11) 0.0150(9) -0.0021(8) 0.0206(10)
O61 0.0216(5) 0.0189(5) 0.0329(6) -0.0040(4) -0.0082(5) 0.0002(4)
C61 0.0262(8) 0.0225(8) 0.0473(11) -0.0077(7) -0.0084(7) -0.0037(7)

loop_
_atom_type_symbol
_atom_type_description
_atom_type_scat_dispersion_real
_atom_type_scat_dispersion_imag
_atom_type_scat_source
C C 0.0033 0.0016 'International Tables Vol C Tables 4.2.6.8 and 6.1.1.4'
H H 0.0000 0.0000 'International Tables Vol C Tables 4.2.6.8 and 6.1.1.4'
N N 0.0061 0.0033 'International Tables Vol C Tables 4.2.6.8 and 6.1.1.4'
O O 0.0106 0.0060 'International Tables Vol C Tables 4.2.6.8 and 6.1.1.4'

loop_
_geom_angle_atom_site_label_1
_geom_angle_atom_site_label_2
_geom_angle_atom_site_label_3
_geom_angle
C6 N1 C2 116.13(12)
N21 C2 N3 118.35(13)
N21 C2 N1 116.98(13)
N3 C2 N1 124.65(13)
C2 N3 C4 116.51(12)
N3 C4 C5 124.55(13)
N3 C4 N41 114.46(12)
C5 C4 N41 120.94(13)
C4 C5 N51 127.86(13)
C4 C5 C6 113.08(13)
N51 C5 C6 119.00(13)
N1 C6 O61 120.37(13)
N1 C6 C5 124.96(13)
O61 C6 C5 114.66(13)
C2 N21 H21A 119.6(14)
C2 N21 H21B 119.7(14)
H21A N21 H21B 116.4(19)
C42 N41 C47A 106.52(12)
C42 N41 C4 129.18(13)
C47A N41 C4 123.33(12)
N43 C42 N41 112.59(13)
N43 C42 C421 123.65(13)
N41 C42 C421 123.75(13)
C42 N43 C43A 105.51(13)
N43 C43A C47A 110.32(13)
N43 C43A C44 129.89(15)
C47A C43A C44 119.78(15)
C45 C44 C43A 117.42(16)
C45 C44 H44 121.3
C43A C44 H44 121.3
C44 C45 C46 121.88(16)
C44 C45 H45 119.1
C46 C45 H45 119.1
C47 C46 C45 121.70(17)
C47 C46 H46 119.2
C45 C46 H46 119.2
C47A C47 C46 115.72(16)
C47A C47 H47 122.1
C46 C47 H47 122.1
C47 C47A N41 131.46(14)
C47 C47A C43A 123.45(15)
N41 C47A C43A 105.06(13)
C422 C421 C426 118.39(15)
C422 C421 C42 123.14(14)
C426 C421 C42 118.44(14)
C421 C422 C423 121.29(14)
C421 C422 H422 119.4
C423 C422 H422 119.4
C424 C423 C422 119.41(15)
C424 C423 H423 120.3
C422 C423 H423 120.3
O421 C424 C423 124.28(16)
O421 C424 C425 115.49(15)
C423 C424 C425 120.23(15)
C426 C425 C424 119.93(15)
C426 C425 H425 120.0
C424 C425 H425 120.0
C425 C426 C421 120.73(16)
C425 C426 H426 119.6
C421 C426 H426 119.6
C424 O421 C427 116.77(14)
O421 C427 H47A 109.5
O421 C427 H47B 109.5
H47A C427 H47B 109.5
O421 C427 H47C 109.5
H47A C427 H47C 109.5
H47B C427 H47C 109.5
C5 N51 C57 121.19(13)
C5 N51 H51 107.8(14)
C57 N51 H51 109.1(14)
N51 C57 C51 108.89(13)
N51 C57 H57A 109.9
C51 C57 H57A 109.9
N51 C57 H57B 109.9
C51 C57 H57B 109.9
H57A C57 H57B 108.3
C56 C51 C52 118.21(14)
C56 C51 C57 121.01(14)
C52 C51 C57 120.77(15)
C53 C52 C51 120.88(15)
C53 C52 H52 119.6
C51 C52 H52 119.6
C52 C53 C54 120.26(15)
C52 C53 H53 119.9
C54 C53 H53 119.9
O541 C54 C55 123.80(15)
O541 C54 C53 116.58(14)
C55 C54 C53 119.62(14)
C54 C55 C56 119.39(16)
C54 C55 H55 120.3
C56 C55 H55 120.3
C51 C56 C55 121.61(15)
C51 C56 H56 119.2
C55 C56 H56 119.2
C54 O541 C541 116.26(14)
O541 C541 H54A 109.5
O541 C541 H54B 109.5
H54A C541 H54B 109.5
O541 C541 H54C 109.5
H54A C541 H54C 109.5
H54B C541 H54C 109.5
C6 O61 C61 117.14(12)
O61 C61 H61A 109.5
O61 C61 H61B 109.5
H61A C61 H61B 109.5
O61 C61 H61C 109.5
H61A C61 H61C 109.5
H61B C61 H61C 109.5

loop_
_geom_bond_atom_site_label_1
_geom_bond_atom_site_label_2
_geom_bond_distance
N1 C6 1.3071(19)
N1 C2 1.3651(19)
C2 N21 1.3418(19)
C2 N3 1.3420(18)
N3 C4 1.3421(18)
C4 C5 1.378(2)
C4 N41 1.4302(18)
C5 N51 1.4057(19)
C5 C6 1.422(2)
C6 O61 1.3524(18)
N21 H21A 0.88(2)
N21 H21B 0.87(2)
N41 C42 1.3819(19)
N41 C47A 1.3937(19)
C42 N43 1.3130(19)
C42 C421 1.464(2)
N43 C43A 1.387(2)
C43A C47A 1.398(2)
C43A C44 1.399(2)
C44 C45 1.375(3)
C44 H44 0.9500
C45 C46 1.402(3)
C45 H45 0.9500
C46 C47 1.388(2)
C46 H46 0.9500
C47 C47A 1.386(2)
C47 H47 0.9500
C421 C422 1.386(2)
C421 C426 1.406(2)
C422 C423 1.388(2)
C422 H422 0.9500
C423 C424 1.385(2)
C423 H423 0.9500
C424 O421 1.372(2)
C424 C425 1.393(2)
C425 C426 1.375(3)
C425 H425 0.9500
C426 H426 0.9500
O421 C427 1.419(2)
C427 H47A 0.9800
C427 H47B 0.9800
C427 H47C 0.9800
N51 C57 1.473(2)
N51 H51 0.86(2)
C57 C51 1.511(2)
C57 H57A 0.9900
C57 H57B 0.9900
C51 C56 1.387(2)
C51 C52 1.392(2)
C52 C53 1.385(2)
C52 H52 0.9500
C53 C54 1.394(2)
C53 H53 0.9500
C54 O541 1.3684(19)
C54 C55 1.385(2)
C55 C56 1.395(2)
C55 H55 0.9500
C56 H56 0.9500
O541 C541 1.432(2)
C541 H54A 0.9800
C541 H54B 0.9800
C541 H54C 0.9800
O61 C61 1.4395(19)
C61 H61A 0.9800
C61 H61B 0.9800
C61 H61C 0.9800

loop_
_geom_hbond_atom_site_label_D
_geom_hbond_atom_site_label_H
_geom_hbond_atom_site_label_A
_geom_hbond_site_symmetry_A
_geom_hbond_distance_DH
_geom_hbond_distance_HA
_geom_hbond_distance_DA
_geom_hbond_angle_DHA
_geom_hbond_publ_flag
N21 H21A N43 1_565 0.88(2) 2.119(19) 2.9777(19) 165.2(19) no
N21 H21B N3 3_666 0.88(2) 2.25(2) 3.1276(19) 179(2) no
C425 H425 O541 4_555 0.95 2.42 3.355(2) 167 no
C423 H423 Cg2 4_565 0.95 2.73 3.6060(17) 154 no

loop_
_geom_torsion_atom_site_label_1
_geom_torsion_atom_site_label_2
_geom_torsion_atom_site_label_3
_geom_torsion_atom_site_label_4
_geom_torsion
C6 N1 C2 N21 178.29(14)
C6 N1 C2 N3 -3.4(2)
N21 C2 N3 C4 -179.95(14)
N1 C2 N3 C4 1.7(2)
C2 N3 C4 C5 1.8(2)
C2 N3 C4 N41 179.42(13)
N3 C4 C5 N51 179.41(15)
N41 C4 C5 N51 2.0(2)
N3 C4 C5 C6 -3.3(2)
N41 C4 C5 C6 179.31(13)
C2 N1 C6 O61 -177.13(13)
C2 N1 C6 C5 1.6(2)
C4 C5 C6 N1 1.4(2)
N51 C5 C6 N1 179.02(14)
C4 C5 C6 O61 -179.76(13)
N51 C5 C6 O61 -2.2(2)
N3 C4 N41 C42 120.12(16)
C5 C4 N41 C42 -62.2(2)
N3 C4 N41 C47A -72.71(18)
C5 C4 N41 C47A 104.97(17)
C47A N41 C42 N43 0.22(17)
C4 N41 C42 N43 169.06(14)
C47A N41 C42 C421 -178.61(13)
C4 N41 C42 C421 -9.8(2)
N41 C42 N43 C43A -0.12(17)
C421 C42 N43 C43A 178.71(13)
C42 N43 C43A C47A -0.03(17)
C42 N43 C43A C44 179.81(16)
N43 C43A C44 C45 179.39(16)
C47A C43A C44 C45 -0.8(2)
C43A C44 C45 C46 -1.0(3)
C44 C45 C46 C47 1.4(3)
C45 C46 C47 C47A 0.0(3)
C46 C47 C47A N41 -179.29(16)
C46 C47 C47A C43A -1.8(2)
C42 N41 C47A C47 177.57(16)
C4 N41 C47A C47 7.9(2)
C42 N41 C47A C43A -0.22(15)
C4 N41 C47A C43A -169.88(13)
N43 C43A C47A C47 -177.86(14)
C44 C43A C47A C47 2.3(2)
N43 C43A C47A N41 0.16(16)
C44 C43A C47A N41 -179.70(14)
N43 C42 C421 C422 150.21(15)
N41 C42 C421 C422 -31.1(2)
N43 C42 C421 C426 -28.1(2)
N41 C42 C421 C426 150.63(15)
C426 C421 C422 C423 -1.2(2)
C42 C421 C422 C423 -179.52(14)
C421 C422 C423 C424 0.0(2)
C422 C423 C424 O421 -178.43(15)
C422 C423 C424 C425 1.1(2)
O421 C424 C425 C426 178.63(16)
C423 C424 C425 C426 -0.9(3)
C424 C425 C426 C421 -0.3(3)
C422 C421 C426 C425 1.4(2)
C42 C421 C426 C425 179.76(16)
C423 C424 O421 C427 11.7(2)
C425 C424 O421 C427 -167.85(17)
C4 C5 N51 C57 -42.8(2)
C6 C5 N51 C57 140.03(15)
C5 N51 C57 C51 -170.69(14)
N51 C57 C51 C56 -30.5(2)
N51 C57 C51 C52 148.27(15)
C56 C51 C52 C53 1.5(2)
C57 C51 C52 C53 -177.31(15)
C51 C52 C53 C54 0.2(2)
C52 C53 C54 O541 178.93(15)
C52 C53 C54 C55 -1.1(2)
O541 C54 C55 C56 -179.72(15)
C53 C54 C55 C56 0.3(2)
C52 C51 C56 C55 -2.3(2)
C57 C51 C56 C55 176.48(15)
C54 C55 C56 C51 1.4(3)
C55 C54 O541 C541 -6.0(2)
C53 C54 O541 C541 173.98(17)
N1 C6 O61 C61 2.8(2)
C5 C6 O61 C61 -176.06(14)

_cod_database_fobs_code 2021775
